data_7037783
loop_
_publ_author_name
'Fern\'andez-Rodr\'iguez, Mar\'ia-Jos\'e'
'Mart\'inez-Viviente, Elo\'isa'
'Vicente, Jos\'e'
'Jones, Peter G.'

_publ_section_title
;
 Reactivity towards nitriles, cyanamides, and carbodiimides of palladium
 complexes derived from benzyl alcohol. Synthesis of a mixed Pd2Ag
 complex.
;
_journal_issue 2
_journal_name_full 'Dalton transactions (Cambridge, England : 2003)'
_journal_page_first 820
_journal_page_last 830
_journal_paper_doi 10.1039/c5dt03597j
_journal_volume 45
_journal_year 2015
_chemical_formula_sum 'C22 H21 Cl F3 N3 O4 Pd S'
_chemical_formula_weight 622.33
_chemical_name_systematic
;
  ?
;
_space_group_IT_number 2
_symmetry_cell_setting triclinic
_symmetry_space_group_name_Hall '-P 1'
_symmetry_space_group_name_H-M 'P -1'
_atom_sites_solution_hydrogens geom
_atom_sites_solution_primary direct
_atom_sites_solution_secondary difmap
_audit_creation_method SHELXL-97
_audit_update_record
;
2015-09-14 deposited with the CCDC.
2015-12-03 downloaded from the CCDC.
;
_cell_angle_alpha 96.350(4)
_cell_angle_beta 98.048(4)
_cell_angle_gamma 107.239(4)
_cell_formula_units_Z 2
_cell_length_a 8.0300(4)
_cell_length_b 9.1108(4)
_cell_length_c 16.7796(8)
_cell_measurement_reflns_used 26841
_cell_measurement_temperature 100(2)
_cell_measurement_theta_max 32.6145
_cell_measurement_theta_min 2.3642
_cell_volume 1145.78(10)
_computing_cell_refinement
;
CrysAlis RED, Oxford Diffraction Ltd.,
Version 1.171.33.32 (release 27-01-2009 CrysAlis171 .NET)
(compiled Jan 27 2009,14:17:37)
;
_computing_data_collection
;
CrysAlis CCD, Oxford Diffraction Ltd.,
Version 1.171.33.32 (release 27-01-2009 CrysAlis171 .NET)
(compiled Jan 27 2009,14:17:37)
;
_computing_data_reduction
;
CrysAlis RED, Oxford Diffraction Ltd.,
Version 1.171.33.32 (release 27-01-2009 CrysAlis171 .NET)
(compiled Jan 27 2009,14:17:37)
;
_computing_molecular_graphics 'Siemens XP'
_computing_publication_material SHELXL-97
_computing_structure_refinement 'SHELXL-97 (Sheldrick, 1997)'
_computing_structure_solution 'SHELXS-97 (Sheldrick, 1990)'
_diffrn_ambient_temperature 100(2)
_diffrn_detector_area_resol_mean 16.1419
_diffrn_measured_fraction_theta_full 0.998
_diffrn_measured_fraction_theta_max 0.998
_diffrn_measurement_device_type 'Goniometer KM4/Xcalibur, detector: Eos'
_diffrn_measurement_method \w-scan
_diffrn_radiation_monochromator graphite
_diffrn_radiation_source 'Enhance (Mo) X-ray Source'
_diffrn_radiation_type MoK\a
_diffrn_radiation_wavelength 0.71073
_diffrn_reflns_av_R_equivalents 0.0293
_diffrn_reflns_av_sigmaI/netI 0.0255
_diffrn_reflns_limit_h_max 11
_diffrn_reflns_limit_h_min -11
_diffrn_reflns_limit_k_max 13
_diffrn_reflns_limit_k_min -13
_diffrn_reflns_limit_l_max 24
_diffrn_reflns_limit_l_min -24
_diffrn_reflns_number 43722
_diffrn_reflns_theta_full 30.99
_diffrn_reflns_theta_max 30.99
_diffrn_reflns_theta_min 2.37
_exptl_absorpt_coefficient_mu 1.079
_exptl_absorpt_correction_T_max 1.00000
_exptl_absorpt_correction_T_min 0.83340
_exptl_absorpt_correction_type multi-scan
_exptl_absorpt_process_details
;
CrysAlis RED, Oxford Diffraction Ltd.,
Version 1.171.33.32 (release 27-01-2009 CrysAlis171 .NET)
(compiled Jan 27 2009,14:17:37)
;
_exptl_crystal_colour 'pale yellow'
_exptl_crystal_density_diffrn 1.804
_exptl_crystal_density_meas ?
_exptl_crystal_density_method 'not measured'
_exptl_crystal_description tablet
_exptl_crystal_F_000 624
_exptl_crystal_size_max 0.40
_exptl_crystal_size_mid 0.25
_exptl_crystal_size_min 0.08
_refine_diff_density_max 0.771
_refine_diff_density_min -0.838
_refine_diff_density_rms 0.069
_refine_ls_extinction_method none
_refine_ls_goodness_of_fit_ref 1.050
_refine_ls_hydrogen_treatment 'rigid methyls, others riding'
_refine_ls_matrix_type full
_refine_ls_number_parameters 351
_refine_ls_number_reflns 7294
_refine_ls_number_restraints 116
_refine_ls_restrained_S_all 1.056
_refine_ls_R_factor_all 0.0254
_refine_ls_R_factor_gt 0.0209
_refine_ls_shift/su_max 0.004
_refine_ls_shift/su_mean 0.000
_refine_ls_structure_factor_coef Fsqd
_refine_ls_weighting_details 'calc w=1/[\s^2^(Fo^2^)+(0.0296P)^2^] where P=(Fo^2^+2Fc^2^)/3'
_refine_ls_weighting_scheme calc
_refine_ls_wR_factor_gt 0.0517
_refine_ls_wR_factor_ref 0.0524
_reflns_number_gt 6472
_reflns_number_total 7294
_reflns_threshold_expression >2sigma(I)
_cod_data_source_file c5dt03597j2.cif
_cod_data_source_block solope
_cod_depositor_comments
;
The following automatic conversions were performed:

'_exptl_crystal_density_meas' value 'not measured' was changed to '?'
- the value is perceived as not measured.

Automatic conversion script
Id: cif_fix_values 4268 2015-11-12 08:31:59Z antanas 
;
_cod_original_cell_volume 1145.78(9)
_cod_database_code 7037783

loop_
_symmetry_equiv_pos_as_xyz
'x, y, z'
'-x, -y, -z'

loop_
_atom_site_label
_atom_site_type_symbol
_atom_site_fract_x
_atom_site_fract_y
_atom_site_fract_z
_atom_site_U_iso_or_equiv
_atom_site_adp_type
_atom_site_occupancy
_atom_site_symmetry_multiplicity
_atom_site_calc_flag
_atom_site_refinement_flags
_atom_site_disorder_assembly
_atom_site_disorder_group
Pd Pd 0.303599(13) 0.941614(11) 0.726635(6) 0.01139(3) Uani 1 1 d . . .
Cl Cl 0.28100(5) 1.02238(4) 0.60215(2) 0.02118(7) Uani 1 1 d . . .
C1 C 0.33846(18) 0.65554(15) 0.63855(8) 0.0139(2) Uani 1 1 d . . .
O2 O 0.42781(13) 0.57175(11) 0.60156(6) 0.0172(2) Uani 1 1 d . . .
C3 C 0.3087(2) 0.41741(15) 0.56436(9) 0.0185(3) Uani 1 1 d . . .
H3A H 0.3428 0.3356 0.5903 0.022 Uiso 1 1 calc R . .
H3B H 0.3095 0.3980 0.5052 0.022 Uiso 1 1 calc R . .
C3A C 0.13070(19) 0.42135(15) 0.57939(8) 0.0165(3) Uani 1 1 d . . .
C4 C -0.0333(2) 0.30731(16) 0.55659(9) 0.0218(3) Uani 1 1 d . . .
H4 H -0.0460 0.2093 0.5259 0.026 Uiso 1 1 calc R . .
C5 C -0.1784(2) 0.34122(17) 0.58017(10) 0.0230(3) Uani 1 1 d . . .
H5 H -0.2924 0.2652 0.5652 0.028 Uiso 1 1 calc R . .
C6 C -0.1599(2) 0.48498(17) 0.62539(9) 0.0204(3) Uani 1 1 d . . .
H6 H -0.2611 0.5047 0.6414 0.024 Uiso 1 1 calc R . .
C7 C 0.00467(19) 0.59991(16) 0.64736(8) 0.0166(3) Uani 1 1 d . . .
H7 H 0.0173 0.6985 0.6774 0.020 Uiso 1 1 calc R . .
C7A C 0.14985(18) 0.56560(15) 0.62383(8) 0.0143(2) Uani 1 1 d . . .
N1 N 0.42312(15) 0.79103(13) 0.68073(7) 0.0137(2) Uani 1 1 d . . .
C8 C 0.62067(18) 0.84592(16) 0.68813(9) 0.0176(3) Uani 1 1 d . . .
H8 H 0.6644 0.7553 0.6951 0.021 Uiso 1 1 calc R . .
C9 C 0.70429(19) 0.96969(17) 0.76301(10) 0.0215(3) Uani 1 1 d . . .
H9A H 0.6692 1.0623 0.7558 0.032 Uiso 1 1 calc R . .
H9B H 0.8337 0.9973 0.7704 0.032 Uiso 1 1 calc R . .
H9C H 0.6640 0.9294 0.8111 0.032 Uiso 1 1 calc R . .
C10 C 0.6738(2) 0.90625(19) 0.61105(10) 0.0275(3) Uani 1 1 d . . .
H10A H 0.6133 0.8260 0.5635 0.041 Uiso 1 1 calc R . .
H10B H 0.8024 0.9316 0.6149 0.041 Uiso 1 1 calc R . .
H10C H 0.6398 0.9999 0.6053 0.041 Uiso 1 1 calc R . .
N11 N 0.20138(14) 1.09678(13) 0.77989(7) 0.0130(2) Uani 1 1 d . . .
C12 C 0.19321(17) 1.09081(15) 0.85988(8) 0.0128(2) Uani 1 1 d . . .
C13 C 0.13392(18) 1.19512(16) 0.90524(9) 0.0167(3) Uani 1 1 d . . .
H13 H 0.1305 1.1907 0.9613 0.020 Uiso 1 1 calc R . .
C14 C 0.07946(18) 1.30636(16) 0.86812(9) 0.0175(3) Uani 1 1 d . . .
H14 H 0.0385 1.3786 0.8985 0.021 Uiso 1 1 calc R . .
C15 C 0.08577(19) 1.31038(16) 0.78662(9) 0.0178(3) Uani 1 1 d . . .
H15 H 0.0481 1.3847 0.7599 0.021 Uiso 1 1 calc R . .
C16 C 0.14799(18) 1.20400(16) 0.74437(9) 0.0161(3) Uani 1 1 d . . .
H16 H 0.1529 1.2072 0.6883 0.019 Uiso 1 1 calc R . .
N21 N 0.30702(14) 0.87796(13) 0.83911(7) 0.0124(2) Uani 1 1 d . . .
C22 C 0.25045(17) 0.96677(15) 0.89278(8) 0.0133(2) Uani 1 1 d . . .
C23 C 0.24560(19) 0.93791(17) 0.97195(9) 0.0179(3) Uani 1 1 d . . .
H23 H 0.2081 1.0022 1.0093 0.022 Uiso 1 1 calc R . .
C24 C 0.2962(2) 0.81396(17) 0.99616(9) 0.0202(3) Uani 1 1 d . . .
H24 H 0.2930 0.7920 1.0501 0.024 Uiso 1 1 calc R . .
C25 C 0.35132(19) 0.72324(17) 0.94072(9) 0.0191(3) Uani 1 1 d . . .
H25 H 0.3859 0.6376 0.9559 0.023 Uiso 1 1 calc R . .
C26 C 0.35558(18) 0.75859(16) 0.86268(9) 0.0162(3) Uani 1 1 d . . .
H26 H 0.3941 0.6963 0.8247 0.019 Uiso 1 1 calc R . .
S S 0.81334(10) 0.61477(8) 0.87555(5) 0.01560(16) Uani 0.701(2) 1 d PDU A 1
O11 O 0.9239(3) 0.6299(3) 0.81617(15) 0.0252(5) Uani 0.701(2) 1 d PDU A 1
O12 O 0.7528(10) 0.7409(6) 0.8973(4) 0.032(2) Uani 0.701(2) 1 d PDU A 1
O13 O 0.8802(3) 0.5525(3) 0.94498(15) 0.0229(5) Uani 0.701(2) 1 d PDU A 1
C99 C 0.6177(12) 0.4551(11) 0.8301(5) 0.022(2) Uani 0.701(2) 1 d PDU A 1
F1 F 0.5228(7) 0.4882(5) 0.7631(3) 0.0246(7) Uani 0.701(2) 1 d PDU A 1
F2 F 0.5050(3) 0.4140(3) 0.88061(15) 0.0306(5) Uani 0.701(2) 1 d PDU A 1
F3 F 0.6572(4) 0.3243(3) 0.80684(19) 0.0318(5) Uani 0.701(2) 1 d PDU A 1
S' S 0.6092(7) 0.4492(6) 0.8287(2) 0.0147(10) Uiso 0.299(2) 1 d PDU A 2
O2' O 0.5262(10) 0.4408(8) 0.9005(4) 0.0250(16) Uiso 0.299(2) 1 d PDU A 2
O3' O 0.6764(14) 0.3392(11) 0.7910(6) 0.032(2) Uiso 0.299(2) 1 d PDU A 2
O4' O 0.5298(19) 0.5115(15) 0.7645(8) 0.020(2) Uiso 0.299(2) 1 d PDU A 2
C99' C 0.8016(17) 0.6187(15) 0.8681(7) 0.067(6) Uiso 0.299(2) 1 d PDU A 2
F1' F 0.9047(7) 0.5866(6) 0.9345(3) 0.0198(12) Uiso 0.299(2) 1 d PDU A 2
F2' F 0.9012(8) 0.6643(7) 0.8099(4) 0.0324(16) Uiso 0.299(2) 1 d PDU A 2
F3' F 0.7493(18) 0.7402(14) 0.8957(9) 0.030(4) Uiso 0.299(2) 1 d PDU A 2

loop_
_atom_site_aniso_label
_atom_site_aniso_U_11
_atom_site_aniso_U_22
_atom_site_aniso_U_33
_atom_site_aniso_U_23
_atom_site_aniso_U_13
_atom_site_aniso_U_12
Pd 0.01399(5) 0.00933(5) 0.01102(5) 0.00093(3) 0.00280(3) 0.00397(3)
Cl 0.0361(2) 0.01711(15) 0.01299(15) 0.00298(12) 0.00541(14) 0.01186(14)
C1 0.0201(6) 0.0126(6) 0.0119(6) 0.0031(5) 0.0058(5) 0.0078(5)
O2 0.0209(5) 0.0122(4) 0.0195(5) -0.0012(4) 0.0064(4) 0.0069(4)
C3 0.0261(7) 0.0122(6) 0.0170(7) -0.0003(5) 0.0037(6) 0.0068(5)
C3A 0.0241(7) 0.0122(6) 0.0124(6) 0.0020(5) 0.0011(5) 0.0055(5)
C4 0.0296(8) 0.0125(6) 0.0194(7) 0.0024(5) -0.0019(6) 0.0039(6)
C5 0.0214(7) 0.0176(7) 0.0241(8) 0.0052(6) -0.0032(6) 0.0002(6)
C6 0.0190(7) 0.0211(7) 0.0203(7) 0.0058(5) 0.0020(5) 0.0052(6)
C7 0.0201(7) 0.0150(6) 0.0153(6) 0.0036(5) 0.0038(5) 0.0057(5)
C7A 0.0189(6) 0.0124(6) 0.0116(6) 0.0031(5) 0.0022(5) 0.0047(5)
N1 0.0158(5) 0.0108(5) 0.0149(5) 0.0015(4) 0.0048(4) 0.0039(4)
C8 0.0154(6) 0.0142(6) 0.0246(7) 0.0020(5) 0.0080(5) 0.0049(5)
C9 0.0156(7) 0.0171(7) 0.0289(8) -0.0016(6) 0.0038(6) 0.0030(5)
C10 0.0291(8) 0.0247(8) 0.0305(9) 0.0069(6) 0.0174(7) 0.0048(6)
N11 0.0132(5) 0.0122(5) 0.0135(5) 0.0021(4) 0.0026(4) 0.0038(4)
C12 0.0111(6) 0.0135(6) 0.0134(6) 0.0023(5) 0.0016(5) 0.0038(5)
C13 0.0175(6) 0.0184(6) 0.0161(6) 0.0019(5) 0.0047(5) 0.0079(5)
C14 0.0164(6) 0.0167(6) 0.0210(7) 0.0017(5) 0.0040(5) 0.0078(5)
C15 0.0185(7) 0.0162(6) 0.0217(7) 0.0054(5) 0.0046(5) 0.0089(5)
C16 0.0179(6) 0.0159(6) 0.0162(6) 0.0045(5) 0.0031(5) 0.0070(5)
N21 0.0112(5) 0.0124(5) 0.0140(5) 0.0020(4) 0.0030(4) 0.0039(4)
C22 0.0120(6) 0.0132(6) 0.0148(6) 0.0023(5) 0.0026(5) 0.0040(5)
C23 0.0201(7) 0.0201(7) 0.0166(7) 0.0042(5) 0.0061(5) 0.0092(5)
C24 0.0227(7) 0.0238(7) 0.0175(7) 0.0091(6) 0.0057(6) 0.0093(6)
C25 0.0207(7) 0.0183(7) 0.0227(7) 0.0089(5) 0.0061(6) 0.0096(6)
C26 0.0164(6) 0.0142(6) 0.0202(7) 0.0042(5) 0.0052(5) 0.0066(5)
S 0.0141(3) 0.0159(3) 0.0148(3) -0.00249(18) 0.00449(18) 0.00260(18)
O11 0.0173(10) 0.0343(13) 0.0221(10) 0.0044(9) 0.0105(7) 0.0020(9)
O12 0.058(3) 0.0131(15) 0.0226(19) -0.0057(6) -0.0077(8) 0.0177(13)
O13 0.0247(11) 0.0282(13) 0.0193(10) 0.0031(9) 0.0017(8) 0.0147(10)
C99 0.015(2) 0.013(2) 0.038(3) 0.0058(11) 0.0000(11) 0.0077(14)
F1 0.0263(11) 0.0196(16) 0.0239(10) 0.0025(10) -0.0051(6) 0.0061(12)
F2 0.0199(9) 0.0335(11) 0.0293(12) 0.0082(9) 0.0049(8) -0.0065(7)
F3 0.0442(13) 0.0133(8) 0.0364(14) -0.0043(9) 0.0064(11) 0.0102(8)

loop_
_atom_type_symbol
_atom_type_description
_atom_type_scat_dispersion_real
_atom_type_scat_dispersion_imag
_atom_type_scat_source
C C 0.0033 0.0016 'International Tables Vol C Tables 4.2.6.8 and 6.1.1.4'
H H 0.0000 0.0000 'International Tables Vol C Tables 4.2.6.8 and 6.1.1.4'
N N 0.0061 0.0033 'International Tables Vol C Tables 4.2.6.8 and 6.1.1.4'
O O 0.0106 0.0060 'International Tables Vol C Tables 4.2.6.8 and 6.1.1.4'
F F 0.0171 0.0103 'International Tables Vol C Tables 4.2.6.8 and 6.1.1.4'
S S 0.1246 0.1234 'International Tables Vol C Tables 4.2.6.8 and 6.1.1.4'
Pd Pd -0.9988 1.0072 'International Tables Vol C Tables 4.2.6.8 and 6.1.1.4'
Cl Cl 0.1484 0.1585 'International Tables Vol C Tables 4.2.6.8 and 6.1.1.4'

loop_
_geom_angle_atom_site_label_1
_geom_angle_atom_site_label_2
_geom_angle_atom_site_label_3
_geom_angle
N11 Pd N21 80.66(4)
N11 Pd N1 175.39(5)
N21 Pd N1 96.50(4)
N11 Pd Cl 94.78(3)
N21 Pd Cl 175.05(3)
N1 Pd Cl 88.17(3)
N1 C1 O2 119.96(12)
N1 C1 C7A 130.51(12)
O2 C1 C7A 109.50(11)
C1 O2 C3 110.44(11)
O2 C3 C3A 103.91(11)
C4 C3A C7A 121.42(14)
C4 C3A C3 129.68(13)
C7A C3A C3 108.90(12)
C3A C4 C5 117.68(14)
C4 C5 C6 121.22(14)
C7 C6 C5 120.95(14)
C7A C7 C6 117.74(13)
C7 C7A C3A 120.99(13)
C7 C7A C1 131.87(13)
C3A C7A C1 107.12(12)
C1 N1 C8 117.04(11)
C1 N1 Pd 124.05(10)
C8 N1 Pd 118.57(8)
N1 C8 C9 110.07(11)
N1 C8 C10 110.84(12)
C9 C8 C10 111.25(12)
C16 N11 C12 119.09(12)
C16 N11 Pd 126.16(9)
C12 N11 Pd 114.72(9)
N11 C12 C13 121.08(12)
N11 C12 C22 115.05(11)
C13 C12 C22 123.87(12)
C12 C13 C14 119.51(13)
C15 C14 C13 119.11(13)
C14 C15 C16 118.90(13)
N11 C16 C15 122.30(13)
C26 N21 C22 119.37(12)
C26 N21 Pd 126.26(9)
C22 N21 Pd 114.35(9)
N21 C22 C23 121.09(12)
N21 C22 C12 115.11(11)
C23 C22 C12 123.79(12)
C22 C23 C24 119.32(13)
C25 C24 C23 119.04(13)
C24 C25 C26 119.17(13)
N21 C26 C25 121.99(13)
O12 S O11 117.2(3)
O12 S O13 113.8(3)
O11 S O13 112.39(16)
O12 S C99 105.5(4)
O11 S C99 105.1(3)
O13 S C99 100.7(3)
F2 C99 F3 104.4(6)
F2 C99 F1 106.1(7)
F3 C99 F1 108.3(6)
F2 C99 S 113.5(5)
F3 C99 S 111.7(6)
F1 C99 S 112.4(6)
O3' S' O4' 106.4(7)
O3' S' O2' 127.8(6)
O4' S' O2' 115.5(7)
O3' S' C99' 104.8(6)
O4' S' C99' 97.9(7)
O2' S' C99' 99.0(5)
F3' C99' F2' 107.3(10)
F3' C99' F1' 107.5(11)
F2' C99' F1' 110.5(9)
F3' C99' S' 109.8(10)
F2' C99' S' 112.5(8)
F1' C99' S' 109.1(8)

loop_
_geom_bond_atom_site_label_1
_geom_bond_atom_site_label_2
_geom_bond_distance
Pd N11 2.0210(11)
Pd N21 2.0338(11)
Pd N1 2.0373(11)
Pd Cl 2.2914(4)
C1 N1 1.2890(17)
C1 O2 1.3517(16)
C1 C7A 1.4633(19)
O2 C3 1.4571(16)
C3 C3A 1.496(2)
C3A C4 1.386(2)
C3A C7A 1.3923(18)
C4 C5 1.387(2)
C5 C6 1.395(2)
C6 C7 1.392(2)
C7 C7A 1.3892(19)
N1 C8 1.4976(18)
C8 C9 1.517(2)
C8 C10 1.526(2)
N11 C16 1.3412(17)
N11 C12 1.3593(17)
C12 C13 1.3852(18)
C12 C22 1.4724(18)
C13 C14 1.3901(19)
C14 C15 1.380(2)
C15 C16 1.3877(19)
N21 C26 1.3395(17)
N21 C22 1.3577(17)
C22 C23 1.3861(19)
C23 C24 1.3903(19)
C24 C25 1.381(2)
C25 C26 1.385(2)
S O12 1.406(5)
S O11 1.416(2)
S O13 1.456(2)
S C99 1.797(10)
C99 F2 1.327(8)
C99 F3 1.352(8)
C99 F1 1.381(8)
S' O3' 1.405(9)
S' O4' 1.430(11)
S' O2' 1.455(7)
S' C99' 1.812(12)
C99' F3' 1.354(12)
C99' F2' 1.370(11)
C99' F1' 1.404(11)
